data_7020284
loop_
_publ_author_name
'Ishida, Takayuki'
'Watanabe, Ryo'
'Fujiwara, Kei'
'Okazawa, Atsushi'
'Kojima, Norimichi'
'Tanaka, Go'
'Yoshii, Shunsuke'
'Nojiri, Hiroyuki'

_publ_section_title
;
 Exchange coupling in TbCu and DyCu single-molecule magnets and related
 lanthanide and vanadium analogs.
;
_journal_issue 44
_journal_name_full 'Dalton transactions (Cambridge, England : 2003)'
_journal_page_first 13609
_journal_page_last 13619
_journal_paper_doi 10.1039/c2dt31169k
_journal_volume 41
_journal_year 2012
_chemical_formula_moiety 'C24 H30 N5 O15 Tb V '
_chemical_formula_sum 'C24 H30 N5 O15 Tb V'
_chemical_formula_weight 838.39
_space_group_IT_number 14
_symmetry_cell_setting monoclinic
_symmetry_Int_Tables_number 14
_symmetry_space_group_name_Hall '-P 2ybc'
_symmetry_space_group_name_H-M 'P 1 21/c 1'
_cell_angle_alpha 90.0000
_cell_angle_beta 105.524(4)
_cell_angle_gamma 90.0000
_cell_formula_units_Z 4
_cell_length_a 9.911(3)
_cell_length_b 17.547(4)
_cell_length_c 18.243(9)
_cell_measurement_reflns_used 394
_cell_measurement_temperature 90.
_cell_measurement_theta_max 27.5
_cell_measurement_theta_min 3.2
_cell_volume 3056.9(19)
_computing_cell_refinement CrystalClear
_computing_data_collection CrystalClear
_computing_data_reduction CrystalStructure
_computing_publication_material 'CrystalStructure 3.8'
_computing_structure_refinement CRYSTALS
_computing_structure_solution 'DIRDIF99 (PATTY)'
_diffrn_ambient_temperature 90.
_diffrn_detector_area_resol_mean 14.63
_diffrn_measured_fraction_theta_full 0.998
_diffrn_measured_fraction_theta_max 0.998
_diffrn_measurement_device_type 'Rigaku Saturn'
_diffrn_measurement_method \w
_diffrn_radiation_type 'Mo K\a'
_diffrn_radiation_wavelength 0.71070
_diffrn_reflns_av_R_equivalents 0.051
_diffrn_reflns_limit_h_max 12
_diffrn_reflns_limit_h_min -12
_diffrn_reflns_limit_k_max 22
_diffrn_reflns_limit_k_min -22
_diffrn_reflns_limit_l_max 23
_diffrn_reflns_limit_l_min -23
_diffrn_reflns_number 52235
_diffrn_reflns_theta_full 27.48
_diffrn_reflns_theta_max 27.48
_exptl_absorpt_coefficient_mu 2.675
_exptl_absorpt_correction_T_max 0.852
_exptl_absorpt_correction_T_min 0.656
_exptl_absorpt_correction_type numerical
_exptl_absorpt_process_details
;
Higashi, T. (1999). Program for Absorption Correction.
Rigaku Corporation, Tokyo, Japan.
;
_exptl_crystal_colour green
_exptl_crystal_density_diffrn 1.822
_exptl_crystal_density_method 'not measured'
_exptl_crystal_description block
_exptl_crystal_F_000 1668.00
_exptl_crystal_size_max 0.16
_exptl_crystal_size_mid 0.09
_exptl_crystal_size_min 0.06
_refine_diff_density_max 0.96
_refine_diff_density_min -0.89
_refine_ls_extinction_method none
_refine_ls_goodness_of_fit_ref 0.943
_refine_ls_hydrogen_treatment mixed
_refine_ls_number_parameters 517
_refine_ls_number_reflns 6994
_refine_ls_R_factor_gt 0.0239
_refine_ls_shift/su_max 0.0000
_refine_ls_structure_factor_coef F
_refine_ls_weighting_details 'w = 1/[0.0001Fo^2^ + 1.0000\s(Fo^2^)]'
_refine_ls_weighting_scheme calc
_refine_ls_wR_factor_ref 0.0350
_reflns_number_gt 6425
_reflns_number_total 6994
_reflns_threshold_expression F^2^>2.0\s(F^2^)
_cod_data_source_file c2dt31169k.txt
_cod_data_source_block '__TbVO'
_cod_original_cell_volume 3056.6(19)
_cod_original_formula_sum 'C24 H30 N5 O15 Tb V '
_cod_database_code 7020284

loop_
_symmetry_equiv_pos_site_id
_symmetry_equiv_pos_as_xyz
1 +X,+Y,+Z
2 -X,1/2+Y,1/2-Z
3 -X,-Y,-Z
4 +X,1/2-Y,1/2+Z

loop_
_atom_site_label
_atom_site_type_symbol
_atom_site_fract_x
_atom_site_fract_y
_atom_site_fract_z
_atom_site_U_iso_or_equiv
_atom_site_adp_type
_atom_site_occupancy
_atom_site_symmetry_multiplicity
_atom_site_calc_flag
_atom_site_refinement_flags
Tb(1) Tb 0.927240(10) 0.573450(10) 0.203540(10) 0.01040(3) Uani 1.00 1 d .
V(1) V 0.83766(5) 0.46975(3) 0.34700(3) 0.01072(11) Uani 1.00 1 d .
O(1) O 0.8769(2) 0.57723(11) 0.32530(12) 0.0122(5) Uani 1.00 1 d .
O(2) O 0.8121(2) 0.46342(12) 0.23531(12) 0.0130(4) Uani 1.00 1 d .
O(3) O 0.9291(2) 0.70517(12) 0.26609(12) 0.0153(5) Uani 1.00 1 d .
O(4) O 0.7855(2) 0.49347(12) 0.09357(12) 0.0147(5) Uani 1.00 1 d .
O(5) O 1.1175(2) 0.65750(15) 0.18431(14) 0.0265(6) Uani 1.00 1 d .
O(6) O 1.0394(2) 0.57444(14) 0.09761(16) 0.0279(7) Uani 1.00 1 d .
O(7) O 1.2018(2) 0.65374(14) 0.08595(16) 0.0319(7) Uani 1.00 1 d .
O(8) O 1.1427(2) 0.54682(14) 0.30225(14) 0.0244(6) Uani 1.00 1 d .
O(9) O 1.0856(2) 0.46149(14) 0.21529(15) 0.0257(6) Uani 1.00 1 d .
O(10) O 1.2650(2) 0.44230(16) 0.31353(17) 0.0338(7) Uani 1.00 1 d .
O(11) O 0.7967(2) 0.66524(12) 0.10752(12) 0.0173(5) Uani 1.00 1 d .
O(12) O 0.6851(2) 0.61630(13) 0.18280(12) 0.0164(5) Uani 1.00 1 d .
O(13) O 0.5894(2) 0.70850(14) 0.10662(14) 0.0270(6) Uani 1.00 1 d .
O(14) O 0.6054(2) 0.51348(13) 0.30114(12) 0.0171(5) Uani 1.00 1 d .
O(15) O 0.9869(2) 0.43155(12) 0.38064(13) 0.0158(5) Uani 1.00 1 d .
N(1) N 0.8050(2) 0.50184(14) 0.45009(14) 0.0121(5) Uani 1.00 1 d .
N(2) N 0.7280(2) 0.36934(14) 0.34509(14) 0.0124(5) Uani 1.00 1 d .
N(3) N 1.1218(2) 0.62978(15) 0.12098(16) 0.0193(6) Uani 1.00 1 d .
N(4) N 1.1680(2) 0.48209(16) 0.27834(16) 0.0197(6) Uani 1.00 1 d .
N(5) N 0.6865(2) 0.66475(15) 0.13130(14) 0.0159(6) Uani 1.00 1 d .
C(1) C 0.8601(2) 0.64023(17) 0.36298(17) 0.0126(6) Uani 1.00 1 d .
C(2) C 0.8882(3) 0.71075(17) 0.33325(17) 0.0132(6) Uani 1.00 1 d .
C(3) C 0.8760(3) 0.77866(18) 0.36929(19) 0.0180(7) Uani 1.00 1 d .
C(4) C 0.8369(3) 0.77739(19) 0.4375(2) 0.0224(8) Uani 1.00 1 d .
C(5) C 0.8090(3) 0.70951(19) 0.46756(18) 0.0182(7) Uani 1.00 1 d .
C(6) C 0.8200(2) 0.63996(17) 0.43141(17) 0.0131(6) Uani 1.00 1 d .
C(7) C 0.7976(3) 0.57111(17) 0.47158(17) 0.0135(7) Uani 1.00 1 d .
C(8) C 0.9537(3) 0.77758(19) 0.2333(2) 0.0222(8) Uani 1.00 1 d .
C(9) C 0.8039(3) 0.44230(19) 0.50744(17) 0.0159(7) Uani 1.00 1 d .
C(10) C 0.7035(3) 0.37592(18) 0.47988(17) 0.0160(7) Uani 1.00 1 d .
C(11) C 0.7414(3) 0.32883(18) 0.41730(19) 0.0174(7) Uani 1.00 1 d .
C(12) C 0.7187(3) 0.42135(16) 0.18573(17) 0.0131(7) Uani 1.00 1 d .
C(13) C 0.6998(3) 0.43629(17) 0.10789(17) 0.0145(7) Uani 1.00 1 d .
C(14) C 0.6012(3) 0.39785(19) 0.05293(18) 0.0169(7) Uani 1.00 1 d .
C(15) C 0.5180(3) 0.34216(19) 0.07363(19) 0.0195(7) Uani 1.00 1 d .
C(16) C 0.5367(3) 0.32452(18) 0.14926(19) 0.0184(7) Uani 1.00 1 d .
C(17) C 0.6380(3) 0.36317(18) 0.20650(18) 0.0165(7) Uani 1.00 1 d .
C(18) C 0.6544(3) 0.33791(18) 0.28428(18) 0.0164(7) Uani 1.00 1 d .
C(19) C 0.7704(4) 0.5098(2) 0.01372(19) 0.0221(8) Uani 1.00 1 d .
C(20) C 0.7223(4) 0.3219(2) 0.5480(2) 0.0234(8) Uani 1.00 1 d .
C(21) C 0.5510(3) 0.4030(2) 0.4531(2) 0.0208(8) Uani 1.00 1 d .
C(22) C 0.5057(3) 0.54961(18) 0.26419(17) 0.0156(7) Uani 1.00 1 d .
C(23) C 0.4170(3) 0.5221(2) 0.18885(19) 0.0264(9) Uani 1.00 1 d .
C(24) C 0.4674(3) 0.6246(2) 0.2909(2) 0.0282(9) Uani 1.00 1 d .
H(1) H 0.893(3) 0.823(2) 0.3499(19) 0.014(8) Uiso 1.00 1 d .
H(2) H 0.834(3) 0.8244(19) 0.4640(19) 0.014(8) Uiso 1.00 1 d .
H(3) H 0.779(3) 0.7068(19) 0.511(2) 0.015(8) Uiso 1.00 1 d .
H(4) H 0.782(3) 0.5792(16) 0.5217(18) 0.011(7) Uiso 1.00 1 d .
H(5) H 0.867(3) 0.809(2) 0.2243(19) 0.015(8) Uiso 1.00 1 d .
H(6) H 0.981(4) 0.769(2) 0.187(2) 0.049(13) Uiso 1.00 1 d .
H(7) H 1.046(3) 0.799(2) 0.277(2) 0.028(10) Uiso 1.00 1 d .
H(8) H 0.788(4) 0.465(2) 0.554(2) 0.030(10) Uiso 1.00 1 d .
H(9) H 0.901(3) 0.4232(19) 0.521(2) 0.019(9) Uiso 1.00 1 d .
H(10) H 0.686(3) 0.2848(19) 0.4078(19) 0.013(8) Uiso 1.00 1 d .
H(11) H 0.835(3) 0.3128(18) 0.4337(18) 0.011(8) Uiso 1.00 1 d .
H(12) H 0.584(3) 0.407(2) 0.004(2) 0.019(9) Uiso 1.00 1 d .
H(13) H 0.450(3) 0.313(2) 0.036(2) 0.028(10) Uiso 1.00 1 d .
H(14) H 0.481(3) 0.285(2) 0.1648(19) 0.017(9) Uiso 1.00 1 d .
H(15) H 0.601(3) 0.291(2) 0.2869(19) 0.015(8) Uiso 1.00 1 d .
H(16) H 0.829(4) 0.551(2) 0.010(2) 0.032(11) Uiso 1.00 1 d .
H(17) H 0.680(4) 0.528(2) -0.012(2) 0.038(12) Uiso 1.00 1 d .
H(18) H 0.787(4) 0.465(2) -0.011(2) 0.030(10) Uiso 1.00 1 d .
H(19) H 0.700(4) 0.344(2) 0.591(2) 0.040(12) Uiso 1.00 1 d .
H(20) H 0.659(4) 0.277(2) 0.534(2) 0.038(11) Uiso 1.00 1 d .
H(21) H 0.815(4) 0.304(2) 0.562(2) 0.028(10) Uiso 1.00 1 d .
H(22) H 0.527(4) 0.429(2) 0.496(2) 0.038(12) Uiso 1.00 1 d .
H(23) H 0.493(3) 0.359(2) 0.438(2) 0.027(10) Uiso 1.00 1 d .
H(24) H 0.535(4) 0.439(2) 0.411(2) 0.031(11) Uiso 1.00 1 d .
H(25) H 0.4443 0.4805 0.1702 0.031 Uiso 1.00 1 c R
H(26) H 0.4200 0.5597 0.1488 0.031 Uiso 1.00 1 c R
H(27) H 0.3247 0.5240 0.1897 0.031 Uiso 1.00 1 c R
H(28) H 0.3774 0.6276 0.2879 0.034 Uiso 1.00 1 c R
H(29) H 0.4765 0.6638 0.2547 0.034 Uiso 1.00 1 c R
H(30) H 0.5238 0.6377 0.3408 0.033 Uiso 1.00 1 c R

loop_
_atom_site_aniso_label
_atom_site_aniso_U_11
_atom_site_aniso_U_22
_atom_site_aniso_U_33
_atom_site_aniso_U_12
_atom_site_aniso_U_13
_atom_site_aniso_U_23
Tb(1) 0.01146(8) 0.01025(8) 0.01019(8) 0.00027(5) 0.00413(5) 0.00052(5)
V(1) 0.0117(2) 0.0104(2) 0.0094(2) -0.00072(18) 0.00178(18) 0.00031(18)
O(1) 0.0168(10) 0.0089(9) 0.0122(10) -0.0001(7) 0.0060(8) -0.0020(7)
O(2) 0.0132(9) 0.0144(10) 0.0110(9) -0.0039(8) 0.0025(7) -0.0019(7)
O(3) 0.0226(11) 0.0110(10) 0.0149(10) -0.0019(8) 0.0097(8) 0.0002(8)
O(4) 0.0157(10) 0.0172(10) 0.0108(10) -0.0018(8) 0.0030(8) 0.0002(8)
O(5) 0.0223(12) 0.0336(14) 0.0266(13) -0.0062(10) 0.0116(10) -0.0058(10)
O(6) 0.0318(14) 0.0257(13) 0.0349(14) -0.0114(10) 0.0238(12) -0.0095(10)
O(7) 0.0400(15) 0.0210(12) 0.0482(16) -0.0025(11) 0.0354(13) 0.0061(11)
O(8) 0.0215(12) 0.0289(13) 0.0209(12) 0.0043(10) 0.0020(9) -0.0009(10)
O(9) 0.0179(11) 0.0217(12) 0.0330(14) 0.0062(9) -0.0012(10) -0.0075(10)
O(10) 0.0162(12) 0.0375(15) 0.0446(17) 0.0093(11) 0.0029(11) 0.0162(13)
O(11) 0.0230(11) 0.0171(11) 0.0142(10) 0.0019(9) 0.0092(8) 0.0025(8)
O(12) 0.0158(10) 0.0198(11) 0.0150(10) 0.0026(8) 0.0065(8) 0.0045(8)
O(13) 0.0267(12) 0.0273(13) 0.0246(12) 0.0167(10) 0.0026(10) 0.0067(10)
O(14) 0.0133(10) 0.0198(11) 0.0179(11) 0.0030(8) 0.0035(8) 0.0062(8)
O(15) 0.0139(10) 0.0158(10) 0.0169(10) 0.0013(8) 0.0029(8) 0.0033(8)
N(1) 0.0111(11) 0.0144(12) 0.0099(11) -0.0013(9) 0.0011(9) 0.0016(9)
N(2) 0.0132(11) 0.0092(11) 0.0153(12) -0.0003(9) 0.0045(9) 0.0003(9)
N(3) 0.0218(13) 0.0132(12) 0.0264(14) 0.0051(10) 0.0127(11) 0.0028(10)
N(4) 0.0137(12) 0.0221(14) 0.0252(14) 0.0021(10) 0.0084(11) 0.0094(11)
N(5) 0.0188(12) 0.0164(12) 0.0118(12) 0.0017(10) 0.0032(10) -0.0013(9)
C(1) 0.0056(12) 0.0151(14) 0.0157(14) 0.0005(10) 0.0004(10) -0.0018(11)
C(2) 0.0133(13) 0.0136(14) 0.0124(13) 0.0014(10) 0.0030(10) 0.0001(11)
C(3) 0.0221(15) 0.0110(14) 0.0217(16) -0.0001(12) 0.0072(12) -0.0008(12)
C(4) 0.0278(17) 0.0152(15) 0.0250(17) 0.0019(13) 0.0084(14) -0.0061(13)
C(5) 0.0212(15) 0.0189(15) 0.0155(14) 0.0040(12) 0.0066(12) -0.0046(12)
C(6) 0.0101(13) 0.0141(14) 0.0145(14) 0.0007(10) 0.0024(10) -0.0001(11)
C(7) 0.0113(13) 0.0198(15) 0.0090(13) -0.0011(11) 0.0021(10) 0.0008(11)
C(8) 0.0349(19) 0.0122(15) 0.0236(17) -0.0025(13) 0.0151(15) 0.0053(12)
C(9) 0.0167(15) 0.0191(15) 0.0110(14) -0.0041(12) 0.0020(11) 0.0036(11)
C(10) 0.0186(15) 0.0147(14) 0.0144(14) -0.0049(11) 0.0038(11) 0.0022(11)
C(11) 0.0190(15) 0.0144(14) 0.0202(15) 0.0010(12) 0.0077(12) 0.0047(12)
C(12) 0.0124(13) 0.0135(14) 0.0136(14) 0.0029(10) 0.0039(11) -0.0031(10)
C(13) 0.0167(14) 0.0157(14) 0.0123(14) 0.0040(11) 0.0061(11) -0.0008(11)
C(14) 0.0174(15) 0.0196(15) 0.0115(14) 0.0018(12) -0.0001(11) -0.0013(11)
C(15) 0.0201(15) 0.0168(15) 0.0199(16) 0.0003(12) 0.0026(12) -0.0070(12)
C(16) 0.0214(15) 0.0146(14) 0.0195(15) -0.0042(12) 0.0061(12) -0.0071(12)
C(17) 0.0156(14) 0.0162(15) 0.0178(15) 0.0006(11) 0.0045(11) -0.0028(11)
C(18) 0.0167(14) 0.0132(14) 0.0205(15) -0.0035(11) 0.0072(12) 0.0015(11)
C(19) 0.0323(19) 0.0231(17) 0.0113(15) -0.0006(14) 0.0069(13) 0.0001(12)
C(20) 0.0284(18) 0.0250(18) 0.0186(16) -0.0034(14) 0.0093(14) 0.0062(13)
C(21) 0.0168(15) 0.0231(17) 0.0241(17) -0.0043(13) 0.0081(13) -0.0004(14)
C(22) 0.0156(14) 0.0186(15) 0.0146(14) -0.0005(12) 0.0076(11) 0.0017(11)
C(23) 0.0186(16) 0.041(2) 0.0190(16) 0.0040(14) 0.0033(13) -0.0078(15)
C(24) 0.0226(17) 0.0285(19) 0.032(2) 0.0064(14) 0.0053(14) -0.0019(15)

loop_
_atom_type_symbol
_atom_type_description
_atom_type_scat_dispersion_real
_atom_type_scat_dispersion_imag
_atom_type_scat_source
C C 0.003 0.002
;
International Tables for Crystallography
(1992, Vol. C, Tables 4.2.6.8 and 6.1.1.4)
;
H H 0.000 0.000
;
International Tables for Crystallography
(1992, Vol. C, Table 6.1.1.4)
;
N N 0.006 0.003
;
International Tables for Crystallography
(1992, Vol. C, Tables 4.2.6.8 and 6.1.1.4)
;
O O 0.011 0.006
;
International Tables for Crystallography
(1992, Vol. C, Tables 4.2.6.8 and 6.1.1.4)
;
Tb Tb -0.172 4.154
;
International Tables for Crystallography
(1992, Vol. C, Tables 4.2.6.8 and 6.1.1.4)
;
V V 0.300 0.529
;
International Tables for Crystallography
(1992, Vol. C, Tables 4.2.6.8 and 6.1.1.4)
;

loop_
_geom_angle_atom_site_label_1
_geom_angle_atom_site_label_2
_geom_angle_atom_site_label_3
_geom_angle
_geom_angle_publ_flag
O(1) Tb(1) O(2) 64.40(7) yes
O(1) Tb(1) O(3) 62.91(6) yes
O(1) Tb(1) O(4) 122.47(7) yes
O(1) Tb(1) O(5) 117.76(7) yes
O(1) Tb(1) O(6) 165.75(7) yes
O(1) Tb(1) O(8) 71.38(8) yes
O(1) Tb(1) O(9) 102.97(8) yes
O(1) Tb(1) O(11) 115.95(7) yes
O(1) Tb(1) O(12) 72.34(7) yes
O(2) Tb(1) O(3) 124.37(7) yes
O(2) Tb(1) O(4) 63.04(7) yes
O(2) Tb(1) O(5) 160.07(7) yes
O(2) Tb(1) O(6) 122.56(7) yes
O(2) Tb(1) O(8) 92.66(7) yes
O(2) Tb(1) O(9) 70.88(7) yes
O(2) Tb(1) O(11) 120.28(6) yes
O(2) Tb(1) O(12) 76.92(7) yes
O(3) Tb(1) O(4) 141.46(6) yes
O(3) Tb(1) O(5) 67.36(8) yes
O(3) Tb(1) O(6) 112.85(7) yes
O(3) Tb(1) O(8) 86.77(7) yes
O(3) Tb(1) O(9) 137.81(6) yes
O(3) Tb(1) O(11) 70.73(6) yes
O(3) Tb(1) O(12) 71.53(7) yes
O(4) Tb(1) O(5) 119.67(7) yes
O(4) Tb(1) O(6) 69.90(7) yes
O(4) Tb(1) O(8) 131.76(7) yes
O(4) Tb(1) O(9) 80.49(7) yes
O(4) Tb(1) O(11) 74.15(6) yes
O(4) Tb(1) O(12) 74.66(7) yes
O(5) Tb(1) O(6) 51.00(8) yes
O(5) Tb(1) O(8) 70.84(8) yes
O(5) Tb(1) O(9) 89.75(8) yes
O(5) Tb(1) O(11) 77.70(7) yes
O(5) Tb(1) O(12) 122.99(7) yes
O(6) Tb(1) O(8) 95.19(8) yes
O(6) Tb(1) O(9) 70.60(8) yes
O(6) Tb(1) O(11) 72.63(8) yes
O(6) Tb(1) O(12) 120.30(7) yes
O(8) Tb(1) O(9) 51.56(8) yes
O(8) Tb(1) O(11) 146.61(7) yes
O(8) Tb(1) O(12) 143.23(8) yes
O(9) Tb(1) O(11) 140.65(8) yes
O(9) Tb(1) O(12) 145.73(7) yes
O(11) Tb(1) O(12) 52.05(7) yes
O(1) V(1) O(2) 80.03(8) yes
O(1) V(1) O(14) 81.07(8) yes
O(1) V(1) O(15) 105.42(10) yes
O(1) V(1) N(1) 90.53(9) yes
O(1) V(1) N(2) 159.46(8) yes
O(2) V(1) O(14) 79.05(8) yes
O(2) V(1) O(15) 102.84(11) yes
O(2) V(1) N(1) 159.80(9) yes
O(2) V(1) N(2) 90.75(9) yes
O(14) V(1) O(15) 173.43(10) yes
O(14) V(1) N(1) 81.88(8) yes
O(14) V(1) N(2) 79.17(8) yes
O(15) V(1) N(1) 96.85(11) yes
O(15) V(1) N(2) 94.47(10) yes
N(1) V(1) N(2) 92.17(10) yes
Tb(1) O(1) V(1) 104.95(8) yes
Tb(1) O(1) C(1) 125.70(18) yes
V(1) O(1) C(1) 128.7(2) yes
Tb(1) O(2) V(1) 105.38(8) yes
Tb(1) O(2) C(12) 124.97(18) yes
V(1) O(2) C(12) 127.0(2) yes
Tb(1) O(3) C(2) 118.90(17) yes
Tb(1) O(3) C(8) 125.8(2) yes
C(2) O(3) C(8) 114.9(2) yes
Tb(1) O(4) C(13) 119.27(17) yes
Tb(1) O(4) C(19) 124.73(18) yes
C(13) O(4) C(19) 115.4(2) yes
Tb(1) O(5) N(3) 96.46(18) yes
Tb(1) O(6) N(3) 97.3(2) yes
Tb(1) O(8) N(4) 97.61(16) yes
Tb(1) O(9) N(4) 95.22(18) yes
Tb(1) O(11) N(5) 95.02(15) yes
Tb(1) O(12) N(5) 96.63(17) yes
V(1) O(14) C(22) 159.8(2) yes
V(1) N(1) C(7) 124.7(2) yes
V(1) N(1) C(9) 118.86(19) yes
C(7) N(1) C(9) 116.1(2) yes
V(1) N(2) C(11) 118.41(17) yes
V(1) N(2) C(18) 123.9(2) yes
C(11) N(2) C(18) 117.6(2) yes
O(5) N(3) O(6) 115.2(3) yes
O(5) N(3) O(7) 122.1(2) yes
O(6) N(3) O(7) 122.6(3) yes
O(8) N(4) O(9) 115.4(2) yes
O(8) N(4) O(10) 122.2(2) yes
O(9) N(4) O(10) 122.5(2) yes
O(11) N(5) O(12) 115.8(2) yes
O(11) N(5) O(13) 122.2(2) yes
O(12) N(5) O(13) 122.0(2) yes
O(1) C(1) C(2) 117.7(2) yes
O(1) C(1) C(6) 123.9(2) yes
C(2) C(1) C(6) 118.4(2) yes
O(3) C(2) C(1) 114.3(2) yes
O(3) C(2) C(3) 124.2(2) yes
C(1) C(2) C(3) 121.5(3) yes
C(2) C(3) C(4) 119.3(3) yes
C(3) C(4) C(5) 120.2(3) yes
C(4) C(5) C(6) 121.2(3) yes
C(1) C(6) C(5) 119.3(2) yes
C(1) C(6) C(7) 124.4(2) yes
C(5) C(6) C(7) 116.2(2) yes
N(1) C(7) C(6) 126.9(3) yes
N(1) C(9) C(10) 115.7(2) yes
C(9) C(10) C(11) 112.8(2) yes
C(9) C(10) C(20) 106.1(2) yes
C(9) C(10) C(21) 111.6(2) yes
C(11) C(10) C(20) 105.6(2) yes
C(11) C(10) C(21) 110.2(2) yes
C(20) C(10) C(21) 110.2(3) yes
N(2) C(11) C(10) 115.1(2) yes
O(2) C(12) C(13) 117.6(2) yes
O(2) C(12) C(17) 124.1(2) yes
C(13) C(12) C(17) 118.3(2) yes
O(4) C(13) C(12) 113.8(2) yes
O(4) C(13) C(14) 124.8(2) yes
C(12) C(13) C(14) 121.4(3) yes
C(13) C(14) C(15) 120.2(3) yes
C(14) C(15) C(16) 119.9(2) yes
C(15) C(16) C(17) 120.7(3) yes
C(12) C(17) C(16) 119.4(2) yes
C(12) C(17) C(18) 124.1(2) yes
C(16) C(17) C(18) 116.5(2) yes
N(2) C(18) C(17) 127.2(2) yes
O(14) C(22) C(23) 122.0(3) yes
O(14) C(22) C(24) 121.4(2) yes
C(23) C(22) C(24) 116.6(2) yes
C(2) C(3) H(1) 121(2) no
C(4) C(3) H(1) 120(2) no
C(3) C(4) H(2) 119(2) no
C(5) C(4) H(2) 121(2) no
C(4) C(5) H(3) 122(2) no
C(6) C(5) H(3) 116(2) no
N(1) C(7) H(4) 117.3(17) no
C(6) C(7) H(4) 115.7(17) no
O(3) C(8) H(5) 109(2) no
O(3) C(8) H(6) 110(2) no
O(3) C(8) H(7) 101(2) no
H(5) C(8) H(6) 112(3) no
H(5) C(8) H(7) 116(2) no
H(6) C(8) H(7) 108(3) no
N(1) C(9) H(8) 111(2) no
N(1) C(9) H(9) 103(2) no
C(10) C(9) H(8) 111(2) no
C(10) C(9) H(9) 109.3(19) no
H(8) C(9) H(9) 107(3) no
N(2) C(11) H(10) 109(2) no
N(2) C(11) H(11) 106(2) no
C(10) C(11) H(10) 110(2) no
C(10) C(11) H(11) 110(2) no
H(10) C(11) H(11) 107(2) no
C(13) C(14) H(12) 124(2) no
C(15) C(14) H(12) 116(2) no
C(14) C(15) H(13) 121(2) no
C(16) C(15) H(13) 119(2) no
C(15) C(16) H(14) 121.1(18) no
C(17) C(16) H(14) 118.2(19) no
N(2) C(18) H(15) 120.4(19) no
C(17) C(18) H(15) 112.4(19) no
O(4) C(19) H(16) 108(2) no
O(4) C(19) H(17) 113(3) no
O(4) C(19) H(18) 110(2) no
H(16) C(19) H(17) 103(3) no
H(16) C(19) H(18) 114(3) no
H(17) C(19) H(18) 108(3) no
C(10) C(20) H(19) 114(2) no
C(10) C(20) H(20) 111(2) no
C(10) C(20) H(21) 109(2) no
H(19) C(20) H(20) 105(3) no
H(19) C(20) H(21) 110(3) no
H(20) C(20) H(21) 108(3) no
C(10) C(21) H(22) 108(2) no
C(10) C(21) H(23) 108(2) no
C(10) C(21) H(24) 113(2) no
H(22) C(21) H(23) 110(3) no
H(22) C(21) H(24) 107(3) no
H(23) C(21) H(24) 110(3) no
C(22) C(23) H(25) 117.2 no
C(22) C(23) H(26) 109.6 no
C(22) C(23) H(27) 108.3 no
H(25) C(23) H(26) 101.2 no
H(25) C(23) H(27) 116.6 no
H(26) C(23) H(27) 102.4 no
C(22) C(24) H(28) 112.0 no
C(22) C(24) H(29) 108.9 no
C(22) C(24) H(30) 112.7 no
H(28) C(24) H(29) 101.1 no
H(28) C(24) H(30) 111.6 no
H(29) C(24) H(30) 109.8 no

loop_
_geom_bond_atom_site_label_1
_geom_bond_atom_site_label_2
_geom_bond_distance
_geom_bond_publ_flag
Tb(1) O(1) 2.404(2) yes
Tb(1) O(2) 2.391(2) yes
Tb(1) O(3) 2.575(2) yes
Tb(1) O(4) 2.5415(19) yes
Tb(1) O(5) 2.492(2) yes
Tb(1) O(6) 2.474(3) yes
Tb(1) O(8) 2.442(2) yes
Tb(1) O(9) 2.488(2) yes
Tb(1) O(11) 2.474(2) yes
Tb(1) O(12) 2.446(2) yes
V(1) O(1) 1.987(2) yes
V(1) O(2) 1.988(2) yes
V(1) O(14) 2.357(2) yes
V(1) O(15) 1.590(2) yes
V(1) N(1) 2.070(2) yes
V(1) N(2) 2.066(2) yes
O(1) C(1) 1.335(3) yes
O(2) C(12) 1.331(3) yes
O(3) C(2) 1.393(4) yes
O(3) C(8) 1.452(4) yes
O(4) C(13) 1.383(3) yes
O(4) C(19) 1.452(4) yes
O(5) N(3) 1.265(3) yes
O(6) N(3) 1.267(3) yes
O(7) N(3) 1.219(4) yes
O(8) N(4) 1.266(3) yes
O(9) N(4) 1.272(3) yes
O(10) N(4) 1.222(3) yes
O(11) N(5) 1.278(3) yes
O(12) N(5) 1.270(3) yes
O(13) N(5) 1.219(3) yes
O(14) C(22) 1.215(3) yes
N(1) C(7) 1.285(3) yes
N(1) C(9) 1.481(4) yes
N(2) C(11) 1.471(4) yes
N(2) C(18) 1.278(3) yes
C(1) C(2) 1.408(4) yes
C(1) C(6) 1.408(4) yes
C(2) C(3) 1.382(4) yes
C(3) C(4) 1.399(5) yes
C(4) C(5) 1.370(4) yes
C(5) C(6) 1.405(4) yes
C(6) C(7) 1.460(4) yes
C(9) C(10) 1.527(4) yes
C(10) C(11) 1.535(4) yes
C(10) C(20) 1.534(4) yes
C(10) C(21) 1.535(4) yes
C(12) C(13) 1.406(4) yes
C(12) C(17) 1.410(4) yes
C(13) C(14) 1.375(4) yes
C(14) C(15) 1.394(4) yes
C(15) C(16) 1.377(4) yes
C(16) C(17) 1.413(4) yes
C(17) C(18) 1.454(4) yes
C(22) C(23) 1.499(4) yes
C(22) C(24) 1.488(5) yes
C(3) H(1) 0.89(3) no
C(4) H(2) 0.96(3) no
C(5) H(3) 0.92(3) no
C(7) H(4) 0.98(3) no
C(8) H(5) 0.99(3) no
C(8) H(6) 0.96(5) no
C(8) H(7) 1.11(3) no
C(9) H(8) 0.99(4) no
C(9) H(9) 0.99(3) no
C(11) H(10) 0.94(3) no
C(11) H(11) 0.94(3) no
C(14) H(12) 0.88(3) no
C(15) H(13) 0.97(3) no
C(16) H(14) 0.98(3) no
C(18) H(15) 0.99(3) no
C(19) H(16) 0.94(4) no
C(19) H(17) 0.95(4) no
C(19) H(18) 0.94(4) no
C(20) H(19) 0.95(4) no
C(20) H(20) 1.01(4) no
C(20) H(21) 0.94(4) no
C(21) H(22) 0.99(4) no
C(21) H(23) 0.95(3) no
C(21) H(24) 0.97(4) no
C(23) H(25) 0.877 no
C(23) H(26) 0.992 no
C(23) H(27) 0.919 no
C(24) H(28) 0.880 no
C(24) H(29) 0.973 no
C(24) H(30) 0.959 no

loop_
_geom_contact_atom_site_label_1
_geom_contact_atom_site_label_2
_geom_contact_distance
_geom_contact_site_symmetry_2
O(5) C(24) 3.540(3) 1_655
O(6) C(19) 3.451(5) 3_765
O(7) C(11) 3.127(4) 2_755
O(7) C(19) 3.447(4) 3_765
O(7) C(23) 3.357(4) 1_655
O(8) C(9) 3.374(4) 3_766
O(8) C(20) 3.549(4) 3_766
O(8) C(24) 3.552(4) 1_655
O(9) C(8) 3.412(4) 2_745
O(10) C(8) 3.576(4) 2_745
O(10) C(21) 3.336(3) 1_655
O(10) C(22) 3.346(4) 1_655
O(10) C(23) 3.352(5) 1_655
O(11) C(4) 3.385(4) 4_564
O(11) C(5) 3.396(4) 4_564
O(13) C(14) 3.547(3) 3_665
O(13) C(15) 3.296(4) 3_665
O(15) N(1) 3.427(3) 3_766
O(15) C(7) 2.958(3) 3_766
O(15) C(8) 3.553(4) 2_745
O(15) C(9) 3.332(3) 3_766
N(1) O(15) 3.427(3) 3_766
N(3) C(23) 3.425(4) 1_655
N(4) C(23) 3.377(4) 1_655
C(4) O(11) 3.385(4) 4_565
C(5) O(11) 3.396(4) 4_565
C(7) O(15) 2.958(3) 3_766
C(8) O(9) 3.412(4) 2_755
C(8) O(10) 3.576(4) 2_755
C(8) O(15) 3.553(4) 2_755
C(9) O(8) 3.374(4) 3_766
C(9) O(15) 3.332(3) 3_766
C(11) O(7) 3.127(4) 2_745
C(14) O(13) 3.547(3) 3_665
C(15) O(13) 3.296(4) 3_665
C(19) O(6) 3.451(5) 3_765
C(19) O(7) 3.447(4) 3_765
C(20) O(8) 3.549(4) 3_766
C(21) O(10) 3.336(3) 1_455
C(22) O(10) 3.346(4) 1_455
C(23) O(7) 3.357(4) 1_455
C(23) O(10) 3.352(5) 1_455
C(23) N(3) 3.425(4) 1_455
C(23) N(4) 3.377(4) 1_455
C(24) O(5) 3.540(3) 1_455
C(24) O(8) 3.552(4) 1_455
V(1) H(9) 3.56(3) 3_766
O(1) H(8) 3.53(3) 3_766
O(1) H(9) 3.06(3) 3_766
O(2) H(7) 3.24(4) 2_745
O(3) H(21) 3.47(3) 3_766
O(5) H(11) 3.58(3) 2_755
O(5) H(15) 3.56(3) 2_755
O(5) H(27) 3.100 1_655
O(5) H(28) 2.806 1_655
O(5) H(29) 3.446 1_655
O(6) H(2) 3.25(3) 4_564
O(6) H(16) 3.43(4) 3_765
O(6) H(18) 2.71(4) 3_765
O(6) H(27) 3.010 1_655
O(7) H(10) 2.54(3) 2_755
O(7) H(11) 2.83(3) 2_755
O(7) H(12) 3.19(4) 3_765
O(7) H(15) 3.54(3) 2_755
O(7) H(18) 2.51(4) 3_765
O(7) H(26) 2.718 1_655
O(7) H(27) 3.003 1_655
O(7) H(29) 3.526 1_655
O(8) H(8) 2.53(4) 3_766
O(8) H(9) 3.41(4) 3_766
O(8) H(19) 2.88(4) 3_766
O(8) H(21) 3.55(4) 3_766
O(8) H(27) 3.101 1_655
O(8) H(28) 2.795 1_655
O(9) H(1) 2.74(3) 2_745
O(9) H(5) 2.89(3) 2_745
O(9) H(7) 3.16(4) 2_745
O(9) H(27) 2.762 1_655
O(10) H(4) 3.18(3) 3_766
O(10) H(5) 2.68(3) 2_745
O(10) H(8) 3.07(4) 3_766
O(10) H(23) 3.11(3) 1_655
O(10) H(24) 2.79(3) 1_655
O(10) H(25) 3.597 1_655
O(10) H(27) 2.868 1_655
O(10) H(28) 3.509 1_655
O(11) H(2) 2.75(3) 4_564
O(11) H(3) 2.83(3) 4_564
O(11) H(13) 3.09(3) 3_665
O(13) H(3) 3.24(3) 4_564
O(13) H(10) 2.99(3) 2_655
O(13) H(12) 3.05(3) 3_665
O(13) H(13) 2.55(4) 3_665
O(13) H(15) 3.38(3) 2_655
O(13) H(20) 3.27(3) 2_655
O(13) H(23) 2.83(3) 2_655
O(15) H(3) 3.57(3) 3_766
O(15) H(4) 2.51(2) 3_766
O(15) H(5) 3.45(3) 2_745
O(15) H(6) 3.16(4) 2_745
O(15) H(8) 2.87(3) 3_766
O(15) H(9) 3.14(3) 3_766
N(1) H(9) 3.11(3) 3_766
N(2) H(6) 3.56(4) 2_745
N(3) H(2) 3.55(3) 4_564
N(3) H(10) 3.44(3) 2_755
N(3) H(11) 3.42(3) 2_755
N(3) H(18) 2.93(4) 3_765
N(3) H(26) 3.115 1_655
N(3) H(27) 2.777 1_655
N(3) H(28) 3.401 1_655
N(4) H(1) 3.59(3) 2_745
N(4) H(5) 3.06(3) 2_745
N(4) H(8) 3.11(4) 3_766
N(4) H(27) 2.629 1_655
N(4) H(28) 3.265 1_655
N(5) H(3) 3.43(3) 4_564
N(5) H(12) 3.36(3) 3_665
N(5) H(13) 3.01(3) 3_665
C(1) H(9) 2.94(3) 3_766
C(1) H(21) 3.30(3) 3_766
C(2) H(21) 3.06(3) 3_766
C(3) H(14) 3.43(3) 2_655
C(3) H(21) 3.32(3) 3_766
C(4) H(13) 3.08(4) 2_655
C(4) H(14) 3.21(3) 2_655
C(4) H(16) 3.31(4) 4_565
C(5) H(11) 3.52(3) 3_766
C(5) H(13) 3.13(4) 2_655
C(5) H(14) 3.48(3) 2_655
C(6) H(9) 2.88(3) 3_766
C(7) H(9) 2.95(4) 3_766
C(7) H(22) 3.43(4) 3_666
C(12) H(7) 3.10(3) 2_745
C(14) H(17) 2.98(4) 3_665
C(14) H(20) 3.15(4) 4_554
C(15) H(2) 3.39(3) 2_645
C(15) H(17) 3.01(4) 3_665
C(15) H(20) 2.71(4) 4_554
C(16) H(20) 3.22(4) 4_554
C(16) H(29) 3.341 2_645
C(16) H(30) 3.347 2_645
C(17) H(7) 3.26(4) 2_745
C(18) H(7) 3.51(4) 2_745
C(18) H(29) 3.321 2_645
C(19) H(2) 3.16(3) 4_564
C(19) H(25) 3.463 3_665
C(19) H(26) 3.293 3_665
C(20) H(13) 3.55(3) 4_555
C(20) H(28) 3.507 3_666
C(21) H(4) 3.46(3) 3_666
C(21) H(22) 3.24(4) 3_666
C(23) H(17) 3.23(4) 3_665
C(23) H(18) 3.34(3) 3_665
C(24) H(14) 2.93(3) 2_655
C(24) H(15) 3.23(3) 2_655
C(24) H(19) 3.10(5) 3_666
H(1) O(9) 2.74(3) 2_755
H(1) N(4) 3.59(3) 2_755
H(2) O(6) 3.25(3) 4_565
H(2) O(11) 2.75(3) 4_565
H(2) N(3) 3.55(3) 4_565
H(2) C(15) 3.39(3) 2_655
H(2) C(19) 3.16(3) 4_565
H(2) H(13) 2.83(5) 2_655
H(2) H(14) 3.44(4) 2_655
H(2) H(16) 2.36(5) 4_565
H(2) H(17) 3.09(5) 4_565
H(3) O(11) 2.83(3) 4_565
H(3) O(13) 3.24(3) 4_565
H(3) O(15) 3.57(3) 3_766
H(3) N(5) 3.43(3) 4_565
H(3) H(6) 3.32(5) 4_565
H(3) H(13) 2.88(5) 2_655
H(3) H(23) 3.28(5) 3_666
H(4) O(10) 3.18(3) 3_766
H(4) O(15) 2.51(2) 3_766
H(4) C(21) 3.46(3) 3_666
H(4) H(9) 3.43(5) 3_766
H(4) H(22) 2.99(5) 3_666
H(4) H(23) 3.19(5) 3_666
H(5) O(9) 2.89(3) 2_755
H(5) O(10) 2.68(3) 2_755
H(5) O(15) 3.45(3) 2_755
H(5) N(4) 3.06(3) 2_755
H(6) O(15) 3.16(4) 2_755
H(6) N(2) 3.56(4) 2_755
H(6) H(3) 3.32(5) 4_564
H(6) H(11) 3.30(6) 2_755
H(7) O(2) 3.24(4) 2_755
H(7) O(9) 3.16(4) 2_755
H(7) C(12) 3.10(3) 2_755
H(7) C(17) 3.26(4) 2_755
H(7) C(18) 3.51(4) 2_755
H(7) H(21) 3.40(5) 3_766
H(8) O(1) 3.53(3) 3_766
H(8) O(8) 2.53(4) 3_766
H(8) O(10) 3.07(4) 3_766
H(8) O(15) 2.87(3) 3_766
H(8) N(4) 3.11(4) 3_766
H(8) H(22) 3.54(5) 3_666
H(9) V(1) 3.56(3) 3_766
H(9) O(1) 3.06(3) 3_766
H(9) O(8) 3.41(4) 3_766
H(9) O(15) 3.14(3) 3_766
H(9) N(1) 3.11(3) 3_766
H(9) C(1) 2.94(3) 3_766
H(9) C(6) 2.88(3) 3_766
H(9) C(7) 2.95(4) 3_766
H(9) H(4) 3.43(5) 3_766
H(9) H(9) 3.53(5) 3_766
H(10) O(7) 2.54(3) 2_745
H(10) O(13) 2.99(3) 2_645
H(10) N(3) 3.44(3) 2_745
H(11) O(5) 3.58(3) 2_745
H(11) O(7) 2.83(3) 2_745
H(11) N(3) 3.42(3) 2_745
H(11) C(5) 3.52(3) 3_766
H(11) H(6) 3.30(6) 2_745
H(12) O(7) 3.19(4) 3_765
H(12) O(13) 3.05(3) 3_665
H(12) N(5) 3.36(3) 3_665
H(12) H(17) 2.89(6) 3_665
H(12) H(20) 3.32(5) 4_554
H(12) H(26) 2.832 3_665
H(13) O(11) 3.09(3) 3_665
H(13) O(13) 2.55(4) 3_665
H(13) N(5) 3.01(3) 3_665
H(13) C(4) 3.08(4) 2_645
H(13) C(5) 3.13(4) 2_645
H(13) C(20) 3.55(3) 4_554
H(13) H(2) 2.83(5) 2_645
H(13) H(3) 2.88(5) 2_645
H(13) H(16) 3.58(5) 3_665
H(13) H(17) 3.04(5) 3_665
H(13) H(20) 2.60(6) 4_554
H(13) H(23) 3.59(5) 4_554
H(14) C(3) 3.43(3) 2_645
H(14) C(4) 3.21(3) 2_645
H(14) C(5) 3.48(3) 2_645
H(14) C(24) 2.93(3) 2_645
H(14) H(2) 3.44(4) 2_645
H(14) H(20) 3.49(6) 4_554
H(14) H(28) 3.107 2_645
H(14) H(29) 2.549 2_645
H(14) H(30) 2.580 2_645
H(15) O(5) 3.56(3) 2_745
H(15) O(7) 3.54(3) 2_745
H(15) O(13) 3.38(3) 2_645
H(15) C(24) 3.23(3) 2_645
H(15) H(28) 3.201 2_645
H(15) H(29) 2.412 2_645
H(15) H(30) 3.554 2_645
H(16) O(6) 3.43(4) 3_765
H(16) C(4) 3.31(4) 4_564
H(16) H(2) 2.36(5) 4_564
H(16) H(13) 3.58(5) 3_665
H(17) C(14) 2.98(4) 3_665
H(17) C(15) 3.01(4) 3_665
H(17) C(23) 3.23(4) 3_665
H(17) H(2) 3.09(5) 4_564
H(17) H(12) 2.89(6) 3_665
H(17) H(13) 3.04(5) 3_665
H(17) H(25) 2.821 3_665
H(17) H(26) 2.876 3_665
H(17) H(27) 3.358 3_665
H(18) O(6) 2.71(4) 3_765
H(18) O(7) 2.51(4) 3_765
H(18) N(3) 2.93(4) 3_765
H(18) C(23) 3.34(3) 3_665
H(18) H(25) 3.318 3_665
H(18) H(26) 2.818 3_665
H(18) H(27) 3.150 3_665
H(19) O(8) 2.88(4) 3_766
H(19) C(24) 3.10(5) 3_666
H(19) H(28) 2.575 3_666
H(19) H(30) 2.837 3_666
H(20) O(13) 3.27(3) 2_645
H(20) C(14) 3.15(4) 4_555
H(20) C(15) 2.71(4) 4_555
H(20) C(16) 3.22(4) 4_555
H(20) H(12) 3.32(5) 4_555
H(20) H(13) 2.60(6) 4_555
H(20) H(14) 3.49(6) 4_555
H(21) O(3) 3.47(3) 3_766
H(21) O(8) 3.55(3) 3_766
H(21) C(1) 3.30(3) 3_766
H(21) C(2) 3.06(3) 3_766
H(21) C(3) 3.32(3) 3_766
H(21) H(7) 3.40(5) 3_766
H(22) C(7) 3.43(4) 3_666
H(22) C(21) 3.24(4) 3_666
H(22) H(4) 2.99(5) 3_666
H(22) H(8) 3.54(5) 3_666
H(22) H(22) 2.55(5) 3_666
H(22) H(24) 3.02(6) 3_666
H(22) H(30) 3.358 3_666
H(23) O(10) 3.11(3) 1_455
H(23) O(13) 2.83(4) 2_645
H(23) H(3) 3.28(5) 3_666
H(23) H(4) 3.19(5) 3_666
H(23) H(13) 3.59(5) 4_555
H(24) O(10) 2.79(3) 1_455
H(24) H(22) 3.02(6) 3_666
H(25) O(10) 3.597 1_455
H(25) C(19) 3.463 3_665
H(25) H(17) 2.821 3_665
H(25) H(18) 3.318 3_665
H(26) O(7) 2.718 1_455
H(26) N(3) 3.115 1_455
H(26) C(19) 3.293 3_665
H(26) H(12) 2.832 3_665
H(26) H(17) 2.876 3_665
H(26) H(18) 2.818 3_665
H(27) O(5) 3.100 1_455
H(27) O(6) 3.010 1_455
H(27) O(7) 3.003 1_455
H(27) O(8) 3.101 1_455
H(27) O(9) 2.762 1_455
H(27) O(10) 2.868 1_455
H(27) N(3) 2.777 1_455
H(27) N(4) 2.629 1_455
H(27) H(17) 3.358 3_665
H(27) H(18) 3.150 3_665
H(28) O(5) 2.806 1_455
H(28) O(8) 2.795 1_455
H(28) O(10) 3.509 1_455
H(28) N(3) 3.401 1_455
H(28) N(4) 3.265 1_455
H(28) C(20) 3.507 3_666
H(28) H(14) 3.107 2_655
H(28) H(15) 3.201 2_655
H(28) H(19) 2.575 3_666
H(29) O(5) 3.446 1_455
H(29) O(7) 3.526 1_455
H(29) C(16) 3.341 2_655
H(29) C(18) 3.321 2_655
H(29) H(14) 2.549 2_655
H(29) H(15) 2.412 2_655
H(30) C(16) 3.347 2_655
H(30) H(14) 2.580 2_655
H(30) H(15) 3.554 2_655
H(30) H(19) 2.837 3_666
H(30) H(22) 3.358 3_666
Tb(1) V(1) 3.4918(18) .

loop_
_geom_torsion_atom_site_label_1
_geom_torsion_atom_site_label_2
_geom_torsion_atom_site_label_3
_geom_torsion_atom_site_label_4
_geom_torsion
O(1) Tb(1) O(2) V(1) -16.69(7)
O(1) Tb(1) O(2) C(12) 145.9(2)
O(2) Tb(1) O(1) V(1) 16.67(7)
O(2) Tb(1) O(1) C(1) -154.8(2)
O(1) Tb(1) O(3) C(2) -5.74(16)
O(1) Tb(1) O(3) C(8) -178.0(2)
O(3) Tb(1) O(1) V(1) 178.15(11)
O(3) Tb(1) O(1) C(1) 6.69(18)
O(1) Tb(1) O(4) C(13) -16.3(2)
O(1) Tb(1) O(4) C(19) 154.2(2)
O(4) Tb(1) O(1) V(1) 42.43(11)
O(4) Tb(1) O(1) C(1) -129.03(19)
O(1) Tb(1) O(5) N(3) 170.88(15)
O(5) Tb(1) O(1) V(1) -141.12(8)
O(5) Tb(1) O(1) C(1) 47.4(2)
O(1) Tb(1) O(6) N(3) -42.5(3)
O(6) Tb(1) O(1) V(1) -105.9(2)
O(6) Tb(1) O(1) C(1) 82.7(3)
O(1) Tb(1) O(8) N(4) 121.8(2)
O(8) Tb(1) O(1) V(1) -85.79(9)
O(8) Tb(1) O(1) C(1) 102.8(2)
O(1) Tb(1) O(9) N(4) -50.1(2)
O(9) Tb(1) O(1) V(1) -44.45(9)
O(9) Tb(1) O(1) C(1) 144.10(19)
O(1) Tb(1) O(11) N(5) -32.07(16)
O(11) Tb(1) O(1) V(1) 129.54(8)
O(11) Tb(1) O(1) C(1) -41.9(2)
O(1) Tb(1) O(12) N(5) 142.03(17)
O(12) Tb(1) O(1) V(1) 100.31(9)
O(12) Tb(1) O(1) C(1) -71.15(19)
O(2) Tb(1) O(3) C(2) 14.6(2)
O(2) Tb(1) O(3) C(8) -157.7(2)
O(3) Tb(1) O(2) V(1) -36.74(11)
O(3) Tb(1) O(2) C(12) 125.9(2)
O(2) Tb(1) O(4) C(13) 9.79(18)
O(2) Tb(1) O(4) C(19) -179.7(2)
O(4) Tb(1) O(2) V(1) -172.41(11)
O(4) Tb(1) O(2) C(12) -9.8(2)
O(2) Tb(1) O(5) N(3) 79.8(2)
O(5) Tb(1) O(2) V(1) 84.5(2)
O(5) Tb(1) O(2) C(12) -112.9(2)
O(2) Tb(1) O(6) N(3) -158.07(15)
O(6) Tb(1) O(2) V(1) 149.05(8)
O(6) Tb(1) O(2) C(12) -48.3(2)
O(2) Tb(1) O(8) N(4) 60.0(2)
O(8) Tb(1) O(2) V(1) 51.18(10)
O(8) Tb(1) O(2) C(12) -146.2(2)
O(2) Tb(1) O(9) N(4) -106.8(2)
O(9) Tb(1) O(2) V(1) 98.74(9)
O(9) Tb(1) O(2) C(12) -98.6(2)
O(2) Tb(1) O(11) N(5) 42.13(17)
O(11) Tb(1) O(2) V(1) -123.08(8)
O(11) Tb(1) O(2) C(12) 39.5(2)
O(2) Tb(1) O(12) N(5) -151.02(16)
O(12) Tb(1) O(2) V(1) -93.16(9)
O(12) Tb(1) O(2) C(12) 69.5(2)
O(3) Tb(1) O(4) C(13) -102.4(2)
O(3) Tb(1) O(4) C(19) 68.1(2)
O(4) Tb(1) O(3) C(2) 103.27(19)
O(4) Tb(1) O(3) C(8) -69.0(2)
O(3) Tb(1) O(5) N(3) -150.12(18)
O(5) Tb(1) O(3) C(2) -147.02(19)
O(5) Tb(1) O(3) C(8) 40.8(2)
O(3) Tb(1) O(6) N(3) 27.11(18)
O(6) Tb(1) O(3) C(2) -170.72(17)
O(6) Tb(1) O(3) C(8) 17.0(2)
O(3) Tb(1) O(8) N(4) -175.8(2)
O(8) Tb(1) O(3) C(2) -76.45(18)
O(8) Tb(1) O(3) C(8) 111.3(2)
O(3) Tb(1) O(9) N(4) 13.7(2)
O(9) Tb(1) O(3) C(2) -84.9(2)
O(9) Tb(1) O(3) C(8) 102.9(2)
O(3) Tb(1) O(11) N(5) -77.11(15)
O(11) Tb(1) O(3) C(2) 128.65(19)
O(11) Tb(1) O(3) C(8) -43.6(2)
O(3) Tb(1) O(12) N(5) 75.45(16)
O(12) Tb(1) O(3) C(2) 73.40(18)
O(12) Tb(1) O(3) C(8) -98.8(2)
O(4) Tb(1) O(5) N(3) -12.57(19)
O(5) Tb(1) O(4) C(13) 167.33(19)
O(5) Tb(1) O(4) C(19) -22.2(2)
O(4) Tb(1) O(6) N(3) 165.67(18)
O(6) Tb(1) O(4) C(13) 155.8(2)
O(6) Tb(1) O(4) C(19) -33.7(2)
O(4) Tb(1) O(8) N(4) 4.5(2)
O(8) Tb(1) O(4) C(13) 77.2(2)
O(8) Tb(1) O(4) C(19) -112.3(2)
O(4) Tb(1) O(9) N(4) -171.5(2)
O(9) Tb(1) O(4) C(13) 83.1(2)
O(9) Tb(1) O(4) C(19) -106.4(2)
O(4) Tb(1) O(11) N(5) 86.77(15)
O(11) Tb(1) O(4) C(13) -127.3(2)
O(11) Tb(1) O(4) C(19) 43.2(2)
O(4) Tb(1) O(12) N(5) -85.78(16)
O(12) Tb(1) O(4) C(13) -73.1(2)
O(12) Tb(1) O(4) C(19) 97.4(2)
O(5) Tb(1) O(6) N(3) -1.41(15)
O(6) Tb(1) O(5) N(3) 1.41(15)
O(5) Tb(1) O(8) N(4) -108.6(2)
O(8) Tb(1) O(5) N(3) 115.27(18)
O(5) Tb(1) O(9) N(4) 68.36(19)
O(9) Tb(1) O(5) N(3) 66.32(17)
O(5) Tb(1) O(11) N(5) -147.17(16)
O(11) Tb(1) O(5) N(3) -76.08(16)
O(5) Tb(1) O(12) N(5) 29.93(18)
O(12) Tb(1) O(5) N(3) -102.96(17)
O(6) Tb(1) O(8) N(4) -63.1(2)
O(8) Tb(1) O(6) N(3) -61.57(17)
O(6) Tb(1) O(9) N(4) 116.6(2)
O(9) Tb(1) O(6) N(3) -107.64(18)
O(6) Tb(1) O(11) N(5) 160.19(16)
O(11) Tb(1) O(6) N(3) 86.65(17)
O(6) Tb(1) O(12) N(5) -30.74(18)
O(12) Tb(1) O(6) N(3) 108.37(17)
O(8) Tb(1) O(9) N(4) 2.92(17)
O(9) Tb(1) O(8) N(4) -2.95(18)
O(8) Tb(1) O(11) N(5) -127.41(18)
O(11) Tb(1) O(8) N(4) -129.08(19)
O(8) Tb(1) O(12) N(5) 132.35(16)
O(12) Tb(1) O(8) N(4) 131.52(19)
O(9) Tb(1) O(11) N(5) 138.66(15)
O(11) Tb(1) O(9) N(4) 138.41(18)
O(9) Tb(1) O(12) N(5) -130.78(18)
O(12) Tb(1) O(9) N(4) -127.73(18)
O(11) Tb(1) O(12) N(5) -4.13(14)
O(12) Tb(1) O(11) N(5) 4.09(14)
O(1) V(1) O(2) Tb(1) 18.56(8)
O(1) V(1) O(2) C(12) -143.6(2)
O(2) V(1) O(1) Tb(1) -18.42(8)
O(2) V(1) O(1) C(1) 152.7(2)
O(1) V(1) O(14) C(22) 32.6(6)
O(14) V(1) O(1) Tb(1) -98.78(8)
O(14) V(1) O(1) C(1) 72.3(2)
O(15) V(1) O(1) Tb(1) 82.27(11)
O(15) V(1) O(1) C(1) -106.6(2)
O(1) V(1) N(1) C(7) 8.7(2)
O(1) V(1) N(1) C(9) -164.8(2)
N(1) V(1) O(1) Tb(1) 179.53(9)
N(1) V(1) O(1) C(1) -9.4(2)
O(1) V(1) N(2) C(11) -134.4(2)
O(1) V(1) N(2) C(18) 49.4(4)
N(2) V(1) O(1) Tb(1) -82.8(3)
N(2) V(1) O(1) C(1) 88.3(3)
O(2) V(1) O(14) C(22) -48.8(6)
O(14) V(1) O(2) Tb(1) 101.30(9)
O(14) V(1) O(2) C(12) -60.9(2)
O(15) V(1) O(2) Tb(1) -85.13(10)
O(15) V(1) O(2) C(12) 112.7(2)
O(2) V(1) N(1) C(7) -52.8(4)
O(2) V(1) N(1) C(9) 133.7(2)
N(1) V(1) O(2) Tb(1) 81.8(2)
N(1) V(1) O(2) C(12) -80.4(3)
O(2) V(1) N(2) C(11) 162.9(2)
O(2) V(1) N(2) C(18) -13.3(2)
N(2) V(1) O(2) Tb(1) -179.89(9)
N(2) V(1) O(2) C(12) 18.0(2)
O(14) V(1) N(1) C(7) -72.2(2)
O(14) V(1) N(1) C(9) 114.3(2)
N(1) V(1) O(14) C(22) 124.5(6)
O(14) V(1) N(2) C(11) -118.4(2)
O(14) V(1) N(2) C(18) 65.4(2)
N(2) V(1) O(14) C(22) -141.7(6)
O(15) V(1) N(1) C(7) 114.3(2)
O(15) V(1) N(1) C(9) -59.2(2)
O(15) V(1) N(2) C(11) 60.0(2)
O(15) V(1) N(2) C(18) -116.2(2)
N(1) V(1) N(2) C(11) -37.1(2)
N(1) V(1) N(2) C(18) 146.7(2)
N(2) V(1) N(1) C(7) -150.9(2)
N(2) V(1) N(1) C(9) 35.6(2)
Tb(1) O(1) C(1) C(2) -7.0(3)
Tb(1) O(1) C(1) C(6) 174.86(18)
V(1) O(1) C(1) C(2) -176.38(17)
V(1) O(1) C(1) C(6) 5.5(3)
Tb(1) O(2) C(12) C(13) 8.9(3)
Tb(1) O(2) C(12) C(17) -171.0(2)
V(1) O(2) C(12) C(13) 167.8(2)
V(1) O(2) C(12) C(17) -12.1(4)
Tb(1) O(3) C(2) C(1) 4.9(2)
Tb(1) O(3) C(2) C(3) -175.5(2)
C(8) O(3) C(2) C(1) 177.9(2)
C(8) O(3) C(2) C(3) -2.5(3)
Tb(1) O(4) C(13) C(12) -9.5(3)
Tb(1) O(4) C(13) C(14) 168.6(2)
C(19) O(4) C(13) C(12) 179.1(2)
C(19) O(4) C(13) C(14) -2.8(4)
Tb(1) O(5) N(3) O(6) -2.4(2)
Tb(1) O(5) N(3) O(7) 179.2(2)
Tb(1) O(6) N(3) O(5) 2.4(2)
Tb(1) O(6) N(3) O(7) -179.2(2)
Tb(1) O(8) N(4) O(9) 5.0(3)
Tb(1) O(8) N(4) O(10) -175.0(2)
Tb(1) O(9) N(4) O(8) -4.9(3)
Tb(1) O(9) N(4) O(10) 175.1(3)
Tb(1) O(11) N(5) O(12) -6.9(2)
Tb(1) O(11) N(5) O(13) 172.4(2)
Tb(1) O(12) N(5) O(11) 7.0(2)
Tb(1) O(12) N(5) O(13) -172.3(2)
V(1) O(14) C(22) C(23) 89.9(6)
V(1) O(14) C(22) C(24) -88.7(6)
V(1) N(1) C(7) C(6) -4.6(4)
V(1) N(1) C(9) C(10) -53.5(3)
C(7) N(1) C(9) C(10) 132.4(2)
C(9) N(1) C(7) C(6) 169.1(2)
V(1) N(2) C(11) C(10) 56.4(3)
V(1) N(2) C(18) C(17) 2.9(4)
C(11) N(2) C(18) C(17) -173.3(3)
C(18) N(2) C(11) C(10) -127.2(3)
O(1) C(1) C(2) O(3) 0.8(3)
O(1) C(1) C(2) C(3) -178.8(2)
O(1) C(1) C(6) C(5) 178.3(2)
O(1) C(1) C(6) C(7) 2.8(4)
C(2) C(1) C(6) C(5) 0.1(3)
C(2) C(1) C(6) C(7) -175.3(2)
C(6) C(1) C(2) O(3) 179.1(2)
C(6) C(1) C(2) C(3) -0.6(3)
O(3) C(2) C(3) C(4) -178.6(2)
C(1) C(2) C(3) C(4) 1.0(4)
C(2) C(3) C(4) C(5) -1.0(4)
C(3) C(4) C(5) C(6) 0.6(4)
C(4) C(5) C(6) C(1) -0.1(3)
C(4) C(5) C(6) C(7) 175.7(2)
C(1) C(6) C(7) N(1) -3.1(4)
C(5) C(6) C(7) N(1) -178.6(2)
N(1) C(9) C(10) C(11) 64.0(3)
N(1) C(9) C(10) C(20) 179.3(2)
N(1) C(9) C(10) C(21) -60.7(3)
C(9) C(10) C(11) N(2) -65.7(3)
C(20) C(10) C(11) N(2) 178.8(2)
C(21) C(10) C(11) N(2) 59.8(3)
O(2) C(12) C(13) O(4) 1.1(4)
O(2) C(12) C(13) C(14) -177.1(2)
O(2) C(12) C(17) C(16) 176.8(2)
O(2) C(12) C(17) C(18) -5.0(5)
C(13) C(12) C(17) C(16) -3.1(4)
C(13) C(12) C(17) C(18) 175.1(3)
C(17) C(12) C(13) O(4) -179.0(2)
C(17) C(12) C(13) C(14) 2.8(4)
O(4) C(13) C(14) C(15) -178.6(3)
C(12) C(13) C(14) C(15) -0.6(5)
C(13) C(14) C(15) C(16) -1.3(5)
C(14) C(15) C(16) C(17) 1.0(5)
C(15) C(16) C(17) C(12) 1.2(4)
C(15) C(16) C(17) C(18) -177.1(3)
C(12) C(17) C(18) N(2) 9.7(5)
C(16) C(17) C(18) N(2) -172.0(3)
